data_7719097
loop_
_publ_author_name
'Firdaus, Shama'
'Waris, ?'
'Tameem, Mohd'
'Ali, Arif'
'Dilshad, Sumra'
'Ahmad, Musheer'
'Khan, Mohammad Zain'
'Ali, Farman'
'Ahmad, Aiman'

_publ_section_title
;
 Bifunctional Sr(II)-based coordination polymer for sensing of
 Ba(II)/nitroaromatic compounds and supercapacitor applications.
;
_journal_issue 32
_journal_name_full 'Dalton transactions (Cambridge, England : 2003)'
_journal_page_first 12391
_journal_page_last 12404
_journal_paper_doi 10.1039/d5dt00731c
_journal_volume 54
_journal_year 2025
_chemical_formula_moiety 'C7 H7 N O6 Sr'
_chemical_formula_sum 'C7 H7 N O6 Sr'
_chemical_formula_weight 288.75
_space_group_crystal_system triclinic
_space_group_IT_number 2
_space_group_name_Hall '-P 1'
_space_group_name_H-M_alt 'P -1'
_symmetry_Int_Tables_number 2
_atom_sites_solution_primary iterative
_audit_creation_date 2023-02-09
_audit_creation_method
;
Olex2 1.2
(compiled 2018.05.29 svn.r3508 for OlexSys, GUI svn.r5506)
;
_audit_update_record
;
2023-02-23 deposited with the CCDC.	2025-07-14 downloaded from the CCDC.
;
_cell_angle_alpha 88.6280(10)
_cell_angle_beta 71.2940(10)
_cell_angle_gamma 72.0430(10)
_cell_formula_units_Z 2
_cell_length_a 7.91410(10)
_cell_length_b 8.00640(10)
_cell_length_c 8.08520(10)
_cell_measurement_reflns_used 7119
_cell_measurement_temperature 293(2)
_cell_measurement_theta_max 26.9170
_cell_measurement_theta_min 2.3111
_cell_volume 460.008(11)
_computing_molecular_graphics 'Olex2 (Dolomanov et al., 2009)'
_computing_publication_material 'Olex2 (Dolomanov et al., 2009)'
_computing_structure_refinement 'olex2.refine (Bourhis et al., 2015)'
_computing_structure_solution 'olex2.solve (Bourhis et al., 2015)'
_diffrn_ambient_temperature 293(2)
_diffrn_measured_fraction_theta_full 0.9626
_diffrn_measured_fraction_theta_max 0.9626
_diffrn_measurement_device 'four-circle diffractometer'
_diffrn_measurement_device_type 'XtaLAB Synergy, Dualflex, HyPix3000'
_diffrn_radiation_type 'Mo K\a'
_diffrn_radiation_wavelength 0.71073
_diffrn_reflns_av_R_equivalents 0.0492
_diffrn_reflns_av_unetI/netI 0.0239
_diffrn_reflns_limit_h_max 10
_diffrn_reflns_limit_h_min -10
_diffrn_reflns_limit_k_max 10
_diffrn_reflns_limit_k_min -10
_diffrn_reflns_limit_l_max 10
_diffrn_reflns_limit_l_min -10
_diffrn_reflns_number 26681
_diffrn_reflns_theta_full 27.3797
_diffrn_reflns_theta_max 27.38
_diffrn_reflns_theta_min 2.67
_exptl_absorpt_coefficient_mu 5.869
_exptl_absorpt_correction_T_max 0.440
_exptl_absorpt_correction_T_min 0.237
_exptl_absorpt_correction_type multi-scan
_exptl_absorpt_process_details Sadabs
_exptl_crystal_colour colourless
_exptl_crystal_colour_primary colourless
_exptl_crystal_density_diffrn 2.0845
_exptl_crystal_description block
_exptl_crystal_F_000 281.0449
_exptl_crystal_size_max 0.37
_exptl_crystal_size_mid 0.21
_exptl_crystal_size_min 0.14
_refine_diff_density_max 0.3726
_refine_diff_density_min -0.3318
_refine_diff_density_rms 0.0815
_refine_ls_d_res_high 0.7727
_refine_ls_d_res_low 7.6316
_refine_ls_extinction_expression Fc^*^=kFc[1+0.001xFc^2^\l^3^/sin(2\q)]^-1/4^
_refine_ls_goodness_of_fit_ref 1.0508
_refine_ls_hydrogen_treatment mixed
_refine_ls_matrix_type full
_refine_ls_number_constraints 9
_refine_ls_number_parameters 146
_refine_ls_number_reflns 2007
_refine_ls_number_restraints 0
_refine_ls_restrained_S_all 1.0508
_refine_ls_R_factor_all 0.0210
_refine_ls_R_factor_gt 0.0188
_refine_ls_shift/su_max 0.0009
_refine_ls_shift/su_mean 0.0001
_refine_ls_structure_factor_coef Fsqd
_refine_ls_weighting_details 'w=1/[\s^2^(Fo^2^)+(0.0214P)^2^+0.1815P] where P=(Fo^2^+2Fc^2^)/3'
_refine_ls_weighting_scheme calc
_refine_ls_wR_factor_gt 0.0425
_refine_ls_wR_factor_ref 0.0430
_reflns_Friedel_coverage 0.0
_reflns_limit_h_max 10
_reflns_limit_h_min -9
_reflns_limit_k_max 10
_reflns_limit_k_min -10
_reflns_limit_l_max 10
_reflns_limit_l_min 0
_reflns_number_gt 1885
_reflns_number_total 2007
_reflns_threshold_expression I>=2u(I)
_cod_data_source_file d5dt00731c2.cif
_cod_data_source_block SA-2
_cod_depositor_comments 'Adding full bibliography for 7719097.cif.'
_cod_database_code 7719097
_olex2_refinement_description
;
1. Fixed Uiso
 At 1.2 times of:
  All C(H) groups
 At 1.5 times of:
  All O(H,H) groups
2. Restrained distances
3.a Rotating group:
 O6(H6a,H6b)
3.b Aromatic/amide H refined with riding coordinates:
 C7(H7), C6(H6), C3(H3)
;
_olex2_submission_special_instructions 'No special instructions were received'

loop_
_space_group_symop_id
_space_group_symop_operation_xyz
1 x,y,z
2 -x,-y,-z

loop_
_atom_site_label
_atom_site_type_symbol
_atom_site_fract_x
_atom_site_fract_y
_atom_site_fract_z
_atom_site_U_iso_or_equiv
_atom_site_adp_type
_atom_site_occupancy
_atom_site_refinement_flags_posn
Sr1 Sr 0.31439(2) 0.84542(2) 0.12607(2) 0.01214(8) Uani 1.000000 .
O3 O 0.53373(18) 0.90177(16) 0.83319(16) 0.0204(3) Uani 1.000000 .
O1 O 0.76693(19) 0.33209(16) 0.08413(17) 0.0199(3) Uani 1.000000 .
O2 O 0.63289(18) 0.62181(16) 0.09441(16) 0.0198(3) Uani 1.000000 .
O4 O 0.7093(2) 0.97787(17) 0.59140(17) 0.0245(3) Uani 1.000000 .
O6 O 0.14751(19) 1.14562(18) 0.02552(19) 0.0273(3) Uani 1.000000 .
O5 O -0.0389(2) 0.9259(2) 0.2616(2) 0.0295(4) Uani 1.000000 .
N1 N 0.7455(2) 0.3804(2) 0.6055(2) 0.0193(3) Uani 1.000000 .
C1 C 0.7064(2) 0.4846(2) 0.1586(2) 0.0131(3) Uani 1.000000 .
C5 C 0.6358(2) 0.8701(2) 0.6759(2) 0.0144(4) Uani 1.000000 .
C2 C 0.7183(2) 0.5072(2) 0.3387(2) 0.0139(4) Uani 1.000000 .
C6 C 0.7096(3) 0.5428(2) 0.6752(2) 0.0181(4) Uani 1.000000 .
C3 C 0.6816(2) 0.6743(2) 0.4143(2) 0.0142(4) Uani 1.000000 .
C7 C 0.7511(3) 0.3649(2) 0.4390(2) 0.0171(4) Uani 1.000000 .
C4 C 0.6776(2) 0.6927(2) 0.5853(2) 0.0143(4) Uani 1.000000 .
H7 H 0.7784(3) 0.2528(2) 0.3878(2) 0.0205(5) Uiso 1.000000 R
H6 H 0.7058(3) 0.5557(2) 0.7904(2) 0.0217(5) Uiso 1.000000 R
H3 H 0.6600(2) 0.7724(2) 0.3507(2) 0.0170(4) Uiso 1.000000 R
H6a H 0.2115(13) 1.2151(8) 0.018(2) 0.0409(5) Uiso 1.000000 GR
H6b H 0.0434(12) 1.1959(11) 0.1051(10) 0.0409(5) Uiso 1.000000 GR
H5a H -0.101(4) 0.926(3) 0.359(4) 0.043(8) Uiso 1.000000 .
H5b H -0.087(4) 0.915(3) 0.199(4) 0.039(8) Uiso 1.000000 .

loop_
_atom_site_aniso_label
_atom_site_aniso_U_11
_atom_site_aniso_U_22
_atom_site_aniso_U_33
_atom_site_aniso_U_12
_atom_site_aniso_U_13
_atom_site_aniso_U_23
Sr1 0.01542(11) 0.01032(10) 0.01044(11) -0.00372(7) -0.00425(7) 0.00017(6)
O3 0.0269(7) 0.0204(7) 0.0120(6) -0.0107(6) -0.0003(6) -0.0032(5)
O1 0.0244(7) 0.0158(6) 0.0188(7) -0.0027(5) -0.0092(6) -0.0057(5)
O2 0.0249(7) 0.0181(7) 0.0150(6) -0.0019(6) -0.0095(6) 0.0023(5)
O4 0.0393(9) 0.0183(7) 0.0156(7) -0.0162(6) -0.0019(6) -0.0009(5)
O6 0.0189(7) 0.0229(7) 0.0378(9) -0.0061(6) -0.0074(6) 0.0093(6)
O5 0.0233(8) 0.0452(10) 0.0173(8) -0.0126(7) -0.0013(7) 0.0015(7)
N1 0.0283(9) 0.0146(8) 0.0161(8) -0.0059(7) -0.0100(7) 0.0039(6)
C1 0.0131(8) 0.0151(9) 0.0112(8) -0.0050(7) -0.0032(7) -0.0009(7)
C5 0.0179(9) 0.0145(9) 0.0122(9) -0.0055(7) -0.0065(7) 0.0000(7)
C2 0.0155(8) 0.0137(8) 0.0125(9) -0.0039(7) -0.0051(7) 0.0001(7)
C6 0.0249(10) 0.0194(9) 0.0114(9) -0.0084(8) -0.0064(8) 0.0008(7)
C3 0.0177(9) 0.0114(8) 0.0135(9) -0.0054(7) -0.0046(7) 0.0021(7)
C7 0.0221(9) 0.0125(9) 0.0157(9) -0.0039(7) -0.0064(8) -0.0007(7)
C4 0.0166(9) 0.0137(9) 0.0119(9) -0.0059(7) -0.0026(7) -0.0010(7)

loop_
_atom_type_symbol
_atom_type_scat_dispersion_real
_atom_type_scat_dispersion_imag
_atom_type_scat_Cromer_Mann_a1
_atom_type_scat_Cromer_Mann_a2
_atom_type_scat_Cromer_Mann_a3
_atom_type_scat_Cromer_Mann_a4
_atom_type_scat_Cromer_Mann_b1
_atom_type_scat_Cromer_Mann_b2
_atom_type_scat_Cromer_Mann_b3
_atom_type_scat_Cromer_Mann_b4
_atom_type_scat_Cromer_Mann_c
_atom_type_scat_source
_atom_type_scat_dispersion_source
H 0.00000 0.00000 0.49300 0.32291 0.14019 0.04081 10.51090 26.12570 3.14236 57.79970 0.0030380000826 'International Tables Volume C Table 6.1.1.4 (pp. 500-502)' 'Henke, Gullikson and Davis, At. Data and Nucl. Data Tables, 1993, 54, 2'
C 0.00347 0.00161 2.31000 1.02000 1.58860 0.86500 20.84390 10.20750 0.56870 51.65120 0.215599998832 'International Tables Volume C Table 6.1.1.4 (pp. 500-502)' 'Henke, Gullikson and Davis, At. Data and Nucl. Data Tables, 1993, 54, 2'
N 0.00653 0.00323 12.21260 3.13220 2.01250 1.16630 0.00570 9.89330 28.99750 0.58260 -11.5290002823 'International Tables Volume C Table 6.1.1.4 (pp. 500-502)' 'Henke, Gullikson and Davis, At. Data and Nucl. Data Tables, 1993, 54, 2'
O 0.01158 0.00611 3.04850 2.28680 1.54630 0.86700 13.27710 5.70110 0.32390 32.90890 0.250800013542 'International Tables Volume C Table 6.1.1.4 (pp. 500-502)' 'Henke, Gullikson and Davis, At. Data and Nucl. Data Tables, 1993, 54, 2'
Sr -1.58596 3.32517 17.56630 9.81840 5.42200 2.66940 1.55640 14.09880 0.16640 132.37601 2.50640010834 'International Tables Volume C Table 6.1.1.4 (pp. 500-502)' 'Henke, Gullikson and Davis, At. Data and Nucl. Data Tables, 1993, 54, 2'

loop_
_geom_angle_atom_site_label_1
_geom_angle_atom_site_label_2
_geom_angle_atom_site_label_3
_geom_angle
_geom_angle_site_symmetry_1
_geom_angle_site_symmetry_3
_geom_angle_publ_flag
O1 Sr1 O3 81.19(4) 2_665 1_554 ?
O1 Sr1 O3 147.50(4) 2_665 2_676 ?
O2 Sr1 O3 75.75(4) . 1_554 ?
O2 Sr1 O3 86.92(4) . 2_676 ?
O2 Sr1 O1 95.51(4) . 2_665 ?
O4 Sr1 O3 116.27(4) 2_676 1_554 ?
O4 Sr1 O3 48.40(4) 2_676 2_676 ?
O4 Sr1 O1 161.30(5) 2_676 2_665 ?
O4 Sr1 O2 95.41(4) 2_676 . ?
O6 Sr1 O3 70.66(4) . 1_554 ?
O6 Sr1 O3 68.56(4) . 2_676 ?
O6 Sr1 O1 92.25(4) . 2_665 ?
O6 Sr1 O2 143.86(4) . . ?
O6 Sr1 O4 87.83(4) . 2_676 ?
O5 Sr1 O3 133.68(5) . 1_554 ?
O5 Sr1 O3 115.95(5) . 2_676 ?
O5 Sr1 O1 78.06(5) . 2_665 ?
O5 Sr1 O2 146.82(5) . . ?
O5 Sr1 O4 84.50(5) . 2_676 ?
O5 Sr1 O6 69.32(5) . . ?
N1 Sr1 O3 147.87(4) 2_666 1_554 ?
N1 Sr1 O3 118.07(4) 2_666 2_676 ?
N1 Sr1 O1 93.44(4) 2_666 2_665 ?
N1 Sr1 O2 73.26(4) 2_666 . ?
N1 Sr1 O4 75.29(4) 2_666 2_676 ?
N1 Sr1 O6 141.44(4) 2_666 . ?
N1 Sr1 O5 74.67(5) 2_666 . ?
C5 Sr1 O3 92.41(4) 2_676 1_554 ?
C5 Sr1 O3 24.58(4) 2_676 2_676 ?
C5 Sr1 O1 165.27(4) 2_676 2_665 ?
C5 Sr1 O2 95.73(4) 2_676 . ?
C5 Sr1 O4 24.61(4) 2_676 2_676 ?
C5 Sr1 O6 73.09(5) 2_676 . ?
C5 Sr1 O5 97.40(5) 2_676 . ?
C5 Sr1 N1 98.88(5) 2_676 2_666 ?
C5 O3 Sr1 156.68(11) . 1_556 ?
C5 O3 Sr1 90.33(10) . 2_676 ?
C1 O1 Sr1 138.08(11) . 2_665 ?
C1 O2 Sr1 140.87(12) . . ?
C5 O4 Sr1 94.25(10) . 2_676 ?
C6 N1 Sr1 109.68(11) . 2_666 ?
C7 N1 Sr1 130.37(12) . 2_666 ?
C7 N1 C6 117.04(15) . . ?
O2 C1 O1 124.49(16) . . ?
C2 C1 O1 118.45(15) . . ?
C2 C1 O2 117.06(15) . . ?
O3 C5 Sr1 65.09(9) . 2_676 ?
O4 C5 Sr1 61.14(9) . 2_676 ?
O4 C5 O3 122.91(16) . . ?
C4 C5 Sr1 159.28(12) . 2_676 ?
C4 C5 O3 118.63(15) . . ?
C4 C5 O4 118.43(15) . . ?
C3 C2 C1 120.34(15) . . ?
C7 C2 C1 121.34(15) . . ?
C7 C2 C3 118.13(16) . . ?
C4 C6 N1 123.77(17) . . ?
C4 C3 C2 119.12(16) . . ?
C2 C7 N1 123.59(16) . . ?
C6 C4 C5 119.80(15) . . ?
C3 C4 C5 121.85(16) . . ?
C3 C4 C6 118.34(16) . . ?

loop_
_geom_bond_atom_site_label_1
_geom_bond_atom_site_label_2
_geom_bond_distance
_geom_bond_site_symmetry_2
_geom_bond_publ_flag
Sr1 O3 2.5728(13) 1_554 ?
Sr1 O3 2.7270(13) 2_676 ?
Sr1 O1 2.5892(12) 2_665 ?
Sr1 O2 2.5396(13) . ?
Sr1 O4 2.6404(13) 2_676 ?
Sr1 O6 2.6115(13) . ?
Sr1 O5 2.5283(16) . ?
Sr1 N1 2.8075(15) 2_666 ?
Sr1 C5 3.0065(17) 2_676 ?
O3 C5 1.251(2) . ?
O1 C1 1.254(2) . ?
O2 C1 1.259(2) . ?
O4 C5 1.255(2) . ?
N1 C6 1.339(2) . ?
N1 C7 1.340(2) . ?
C1 C2 1.508(2) . ?
C5 C4 1.506(2) . ?
C2 C3 1.390(2) . ?
C2 C7 1.390(2) . ?
C6 C4 1.386(2) . ?
C3 C4 1.384(2) . ?
